data_4305919
loop_
_publ_author_name
'Kendric J. Nelson'
'Antonio G. DiPasquale'
'Arnold L. Rheingold'
'Matthew C. Daniels'
'Joel S. Miller'

_publ_section_title
;
Structure and Properties of [CrIIIF(NCMe)5](BF4)2.MeCN: A Nonaqueous
Source of CrIIIF2+ and a Building Block for New Prussian-Blue-Like Magnetic
Materials
;
_journal_name_full 'Inorganic Chemistry'
_journal_page_first 7768
_journal_page_last 7774
_journal_paper_doi 10.1021/ic800837f
_journal_volume 47
_journal_year 2008
_chemical_formula_sum 'C12 H18 B2 Cr F9 N6'
_chemical_formula_weight 490.94
_chemical_name_common KJN4229
_chemical_name_systematic
;
 ?
;
_space_group.centring_type P

_space_group_IT_number 14
_space_group.IT_number 14

_symmetry_cell_setting monoclinic
_symmetry_space_group_name_Hall '-P 2yn'
_symmetry_space_group_name_H-M 'P 1 21/n 1'
_atom_sites_solution_hydrogens geom
_atom_sites_solution_primary direct
_atom_sites_solution_secondary difmap
_audit_creation_method SHELXL-97
_cell_angle_alpha 90.00
_cell_angle_beta 94.9300(10)
_cell_angle_gamma 90.00
_cell_formula_units_Z 4
_cell_length_a 14.3450(10)
_cell_length_b 8.0300(5)
_cell_length_c 18.9130(12)
_cell_measurement_reflns_used 5343
_cell_measurement_temperature 100(2)
_cell_measurement_theta_max 28.06
_cell_measurement_theta_min 2.76
_cell_volume 2170.5(2)
_computing_cell_refinement 'Bruker SMART'
_computing_data_collection 'Bruker SMART'
_computing_data_reduction 'Bruker SAINT'
_computing_molecular_graphics ORTEP-32
_computing_publication_material WinGX
_computing_structure_refinement SHELXL-97
_computing_structure_solution SIR-97
_diffrn_ambient_temperature 100(2)
_diffrn_measured_fraction_theta_full 0.999
_diffrn_measured_fraction_theta_max 0.941
_diffrn_measurement_device_type 'CCD area detector'
_diffrn_measurement_method 'phi and omega scans'
_diffrn_radiation_monochromator graphite
_diffrn_radiation_source 'fine-focus sealed tube'
_diffrn_radiation_type MoK\a
_diffrn_radiation_wavelength 0.71069
_diffrn_reflns_av_R_equivalents 0.0221
_diffrn_reflns_av_sigmaI/netI 0.0234
_diffrn_reflns_limit_h_max 19
_diffrn_reflns_limit_h_min -18
_diffrn_reflns_limit_k_max 10
_diffrn_reflns_limit_k_min -10
_diffrn_reflns_limit_l_max 24
_diffrn_reflns_limit_l_min -23
_diffrn_reflns_number 18133
_diffrn_reflns_theta_full 25.00
_diffrn_reflns_theta_max 28.28
_diffrn_reflns_theta_min 2.16
_exptl_absorpt_coefficient_mu 0.612
_exptl_absorpt_correction_T_max 0.9584
_exptl_absorpt_correction_T_min 0.8873
_exptl_absorpt_correction_type multi-scan
_exptl_absorpt_process_details SADABS
_exptl_crystal_colour purple
_exptl_crystal_density_diffrn 1.502
_exptl_crystal_density_method 'not measured'
_exptl_crystal_description plate
_exptl_crystal_F_000 988
_exptl_crystal_size_max 0.20
_exptl_crystal_size_mid 0.20
_exptl_crystal_size_min 0.07
_refine_diff_density_max 0.612
_refine_diff_density_min -0.435
_refine_diff_density_rms 0.064
_refine_ls_extinction_method none
_refine_ls_goodness_of_fit_ref 1.055
_refine_ls_hydrogen_treatment constr
_refine_ls_matrix_type full
_refine_ls_number_parameters 277
_refine_ls_number_reflns 5070
_refine_ls_number_restraints 0
_refine_ls_restrained_S_all 1.055
_refine_ls_R_factor_all 0.0396
_refine_ls_R_factor_gt 0.0341
_refine_ls_shift/su_max 0.001
_refine_ls_shift/su_mean 0.000
_refine_ls_structure_factor_coef Fsqd
_refine_ls_weighting_details 'calc w=1/[\s^2^(Fo^2^)+(0.0522P)^2^+0.9893P] where P=(Fo^2^+2Fc^2^)/3'
_refine_ls_weighting_scheme calc
_refine_ls_wR_factor_gt 0.0912
_refine_ls_wR_factor_ref 0.0944
_reflns_number_gt 4454
_reflns_number_total 5070
_reflns_threshold_expression >2sigma(I)
_cod_data_source_file ic800837f-file001.cif
_cod_data_source_block jsm125
_cod_depositor_comments
;
The following automatic conversions were performed:
'_symmetry_cell_setting' value 'Monoclinic' changed to 'monoclinic'
according to '/home/saulius/struct/CIF-dictionaries/cif_core.dic'
dictionary named 'cif_core.dic' version 2.4.1 from 2010-06-29.

Automatic conversion script
Id: cif_fix_enum 1527 2010-12-29 10:47:43Z saulius 

The following automatic conversions were performed:

'_space_group.centring_type' value 'primitive' was replaced with the
value 'P' as specified in the replacement file
'/home/antanas/src/cod-tools/trunk/data/replacement-values/replacement_values.lst'.

Automatic conversion script
Id: cif_fix_values 5642 2017-10-24 12:04:52Z antanas 
;
_cod_database_code 4305919

loop_
_symmetry_equiv_pos_as_xyz
'x, y, z'
'-x+1/2, y+1/2, -z+1/2'
'-x, -y, -z'
'x-1/2, -y-1/2, z-1/2'

loop_
_atom_site_label
_atom_site_type_symbol
_atom_site_fract_x
_atom_site_fract_y
_atom_site_fract_z
_atom_site_U_iso_or_equiv
_atom_site_adp_type
_atom_site_occupancy
_atom_site_symmetry_multiplicity
_atom_site_calc_flag
_atom_site_refinement_flags
_atom_site_disorder_assembly
_atom_site_disorder_group
C1 C 0.51595(12) -0.0219(2) 0.73858(10) 0.0308(4) Uani 1 1 d . . .
H1A H 0.5241 0.0042 0.7894 0.046 Uiso 1 1 calc R . .
H1B H 0.4991 -0.1396 0.7323 0.046 Uiso 1 1 calc R . .
H1C H 0.4661 0.0477 0.7156 0.046 Uiso 1 1 calc R . .
C2 C 0.60246(11) 0.0104(2) 0.70684(8) 0.0214(3) Uani 1 1 d . . .
C3 C 0.62868(11) 0.1902(2) 0.43550(9) 0.0234(3) Uani 1 1 d . . .
H3A H 0.5653 0.1508 0.4419 0.035 Uiso 1 1 calc R . .
H3B H 0.6532 0.1302 0.3959 0.035 Uiso 1 1 calc R . .
H3C H 0.6270 0.3097 0.4251 0.035 Uiso 1 1 calc R . .
C4 C 0.68862(11) 0.16031(19) 0.49972(8) 0.0188(3) Uani 1 1 d . . .
C5 C 1.09691(11) 0.1266(2) 0.58279(9) 0.0227(3) Uani 1 1 d . . .
H5A H 1.1202 0.2414 0.5858 0.034 Uiso 1 1 calc R . .
H5B H 1.0997 0.0850 0.5343 0.034 Uiso 1 1 calc R . .
H5C H 1.1357 0.0563 0.6158 0.034 Uiso 1 1 calc R . .
C6 C 1.00095(11) 0.12256(19) 0.60119(8) 0.0188(3) Uani 1 1 d . . .
C7 C 0.91311(12) -0.0080(2) 0.87783(9) 0.0295(4) Uani 1 1 d . . .
H7A H 0.9067 0.0979 0.9027 0.044 Uiso 1 1 calc R . .
H7B H 0.9790 -0.0418 0.8818 0.044 Uiso 1 1 calc R . .
H7C H 0.8757 -0.0936 0.8992 0.044 Uiso 1 1 calc R . .
C8 C 0.88063(10) 0.0117(2) 0.80381(9) 0.0210(3) Uani 1 1 d . . .
C9 C 0.83655(12) -0.4387(2) 0.55394(10) 0.0257(3) Uani 1 1 d . . .
H9A H 0.7919 -0.4505 0.5120 0.039 Uiso 1 1 calc R . .
H9B H 0.8277 -0.5300 0.5871 0.039 Uiso 1 1 calc R . .
H9C H 0.9005 -0.4423 0.5394 0.039 Uiso 1 1 calc R . .
C10 C 0.82117(11) -0.2808(2) 0.58839(8) 0.0205(3) Uani 1 1 d . . .
C11 C 1.22445(14) -0.1163(3) 0.78344(11) 0.0369(4) Uani 1 1 d . . .
H11A H 1.2320 -0.1596 0.7358 0.055 Uiso 1 1 calc R . .
H11B H 1.2069 -0.2075 0.8141 0.055 Uiso 1 1 calc R . .
H11C H 1.2835 -0.0670 0.8032 0.055 Uiso 1 1 calc R . .
C12 C 1.15136(12) 0.0103(2) 0.77928(9) 0.0271(4) Uani 1 1 d . . .
B1 B 0.61853(13) -0.2410(2) 0.45420(11) 0.0254(4) Uani 1 1 d . . .
B2 B 1.08687(13) -0.3159(2) 0.60349(10) 0.0226(4) Uani 1 1 d . . .
N1 N 0.67024(9) 0.03665(18) 0.68234(7) 0.0217(3) Uani 1 1 d . . .
N2 N 0.73419(9) 0.13911(17) 0.55131(7) 0.0194(3) Uani 1 1 d . . .
N3 N 0.92588(9) 0.12004(17) 0.61593(7) 0.0197(3) Uani 1 1 d . . .
N4 N 0.85438(9) 0.02915(18) 0.74585(7) 0.0223(3) Uani 1 1 d . . .
N5 N 0.80881(9) -0.15697(17) 0.61528(7) 0.0212(3) Uani 1 1 d . . .
N6 N 1.09503(12) 0.1096(2) 0.77579(9) 0.0351(4) Uani 1 1 d . . .
F1 F 0.70690(7) -0.18020(14) 0.44355(6) 0.0347(3) Uani 1 1 d . . .
F2 F 0.59097(9) -0.17557(14) 0.51679(7) 0.0431(3) Uani 1 1 d . . .
F3 F 0.55651(10) -0.19413(16) 0.39763(8) 0.0575(4) Uani 1 1 d . . .
F4 F 0.62187(8) -0.41419(12) 0.45900(6) 0.0324(2) Uani 1 1 d . . .
F5 F 1.18138(8) -0.28593(19) 0.60577(9) 0.0590(4) Uani 1 1 d . . .
F6 F 1.05069(11) -0.23448(15) 0.65925(7) 0.0521(4) Uani 1 1 d . . .
F7 F 1.04297(9) -0.25536(17) 0.54097(6) 0.0485(3) Uani 1 1 d . . .
F8 F 1.06952(8) -0.48545(13) 0.60929(6) 0.0352(3) Uani 1 1 d . . .
F9 F 0.78910(6) 0.30212(11) 0.67391(5) 0.0225(2) Uani 1 1 d . . .
Cr1 Cr 0.797153(16) 0.08573(3) 0.647920(12) 0.01639(8) Uani 1 1 d . . .

loop_
_atom_site_aniso_label
_atom_site_aniso_U_11
_atom_site_aniso_U_22
_atom_site_aniso_U_33
_atom_site_aniso_U_23
_atom_site_aniso_U_13
_atom_site_aniso_U_12
C1 0.0238(8) 0.0366(10) 0.0335(9) 0.0015(8) 0.0108(7) -0.0037(7)
C2 0.0226(8) 0.0223(8) 0.0189(7) -0.0011(6) 0.0001(6) -0.0011(6)
C3 0.0235(8) 0.0225(8) 0.0229(8) 0.0034(6) -0.0053(6) 0.0001(6)
C4 0.0200(7) 0.0152(7) 0.0215(8) -0.0012(6) 0.0044(6) -0.0009(6)
C5 0.0189(7) 0.0216(7) 0.0280(8) 0.0004(6) 0.0051(6) -0.0013(6)
C6 0.0233(8) 0.0159(7) 0.0170(7) 0.0006(6) 0.0004(6) -0.0005(6)
C7 0.0270(9) 0.0397(10) 0.0210(8) 0.0052(7) -0.0033(6) -0.0021(8)
C8 0.0155(7) 0.0229(8) 0.0247(8) 0.0017(6) 0.0023(6) -0.0004(6)
C9 0.0271(8) 0.0190(8) 0.0310(9) 0.0016(7) 0.0022(7) -0.0005(6)
C10 0.0169(7) 0.0221(8) 0.0223(8) 0.0069(6) -0.0006(6) -0.0026(6)
C11 0.0331(10) 0.0393(11) 0.0375(10) -0.0006(8) -0.0006(8) 0.0084(8)
C12 0.0284(8) 0.0308(9) 0.0219(8) -0.0028(7) 0.0003(6) -0.0027(7)
B1 0.0224(9) 0.0206(9) 0.0325(10) 0.0007(7) -0.0022(7) -0.0023(7)
B2 0.0232(9) 0.0213(9) 0.0230(9) 0.0019(7) 0.0007(7) -0.0022(7)
N1 0.0196(7) 0.0260(7) 0.0195(6) 0.0023(5) 0.0007(5) -0.0011(5)
N2 0.0210(6) 0.0187(6) 0.0185(6) 0.0006(5) 0.0011(5) -0.0008(5)
N3 0.0197(6) 0.0205(6) 0.0190(6) 0.0011(5) 0.0012(5) -0.0015(5)
N4 0.0183(6) 0.0269(7) 0.0216(7) 0.0029(6) 0.0011(5) -0.0015(5)
N5 0.0191(6) 0.0222(7) 0.0222(7) 0.0027(6) 0.0007(5) -0.0020(5)
N6 0.0337(9) 0.0354(9) 0.0354(9) -0.0055(7) -0.0022(7) 0.0035(7)
F1 0.0281(5) 0.0325(6) 0.0450(6) -0.0051(5) 0.0122(5) -0.0061(4)
F2 0.0454(7) 0.0324(6) 0.0553(7) -0.0080(5) 0.0264(6) -0.0050(5)
F3 0.0568(8) 0.0350(7) 0.0728(9) 0.0174(6) -0.0396(7) -0.0094(6)
F4 0.0369(6) 0.0188(5) 0.0399(6) -0.0002(4) -0.0063(5) -0.0016(4)
F5 0.0234(6) 0.0694(9) 0.0837(10) 0.0290(8) 0.0012(6) -0.0062(6)
F6 0.0851(10) 0.0279(6) 0.0470(7) -0.0056(5) 0.0273(7) 0.0003(6)
F7 0.0565(8) 0.0469(7) 0.0383(7) 0.0172(6) -0.0184(6) -0.0158(6)
F8 0.0510(7) 0.0190(5) 0.0366(6) -0.0001(4) 0.0103(5) -0.0002(5)
F9 0.0242(5) 0.0215(5) 0.0219(5) -0.0029(4) 0.0022(4) 0.0008(4)
Cr1 0.01514(13) 0.01903(14) 0.01494(13) 0.00131(9) 0.00088(9) -0.00100(9)

loop_
_atom_type_symbol
_atom_type_description
_atom_type_scat_dispersion_real
_atom_type_scat_dispersion_imag
_atom_type_scat_source
C C 0.0033 0.0016 'International Tables Vol C Tables 4.2.6.8 and 6.1.1.4'
H H 0.0000 0.0000 'International Tables Vol C Tables 4.2.6.8 and 6.1.1.4'
B B 0.0013 0.0007 'International Tables Vol C Tables 4.2.6.8 and 6.1.1.4'
N N 0.0061 0.0033 'International Tables Vol C Tables 4.2.6.8 and 6.1.1.4'
F F 0.0171 0.0103 'International Tables Vol C Tables 4.2.6.8 and 6.1.1.4'
Cr Cr 0.3209 0.6236 'International Tables Vol C Tables 4.2.6.8 and 6.1.1.4'

loop_
_geom_angle_atom_site_label_1
_geom_angle_atom_site_label_2
_geom_angle_atom_site_label_3
_geom_angle
_geom_angle_site_symmetry_1
_geom_angle_site_symmetry_3
_geom_angle_publ_flag
C2 C1 H1A 109.5 . . ?
C2 C1 H1B 109.5 . . ?
H1A C1 H1B 109.5 . . ?
C2 C1 H1C 109.5 . . ?
H1A C1 H1C 109.5 . . ?
H1B C1 H1C 109.5 . . ?
N1 C2 C1 179.48(19) . . ?
C4 C3 H3A 109.5 . . ?
C4 C3 H3B 109.5 . . ?
H3A C3 H3B 109.5 . . ?
C4 C3 H3C 109.5 . . ?
H3A C3 H3C 109.5 . . ?
H3B C3 H3C 109.5 . . ?
N2 C4 C3 178.16(17) . . ?
C6 C5 H5A 109.5 . . ?
C6 C5 H5B 109.5 . . ?
H5A C5 H5B 109.5 . . ?
C6 C5 H5C 109.5 . . ?
H5A C5 H5C 109.5 . . ?
H5B C5 H5C 109.5 . . ?
N3 C6 C5 179.59(19) . . ?
C8 C7 H7A 109.5 . . ?
C8 C7 H7B 109.5 . . ?
H7A C7 H7B 109.5 . . ?
C8 C7 H7C 109.5 . . ?
H7A C7 H7C 109.5 . . ?
H7B C7 H7C 109.5 . . ?
N4 C8 C7 179.03(19) . . ?
C10 C9 H9A 109.5 . . ?
C10 C9 H9B 109.5 . . ?
H9A C9 H9B 109.5 . . ?
C10 C9 H9C 109.5 . . ?
H9A C9 H9C 109.5 . . ?
H9B C9 H9C 109.5 . . ?
N5 C10 C9 179.8(2) . . ?
C12 C11 H11A 109.5 . . ?
C12 C11 H11B 109.5 . . ?
H11A C11 H11B 109.5 . . ?
C12 C11 H11C 109.5 . . ?
H11A C11 H11C 109.5 . . ?
H11B C11 H11C 109.5 . . ?
N6 C12 C11 179.4(2) . . ?
F2 B1 F3 110.27(16) . . ?
F2 B1 F1 108.80(15) . . ?
F3 B1 F1 109.07(16) . . ?
F2 B1 F4 109.48(16) . . ?
F3 B1 F4 109.73(15) . . ?
F1 B1 F4 109.46(15) . . ?
F5 B2 F6 109.15(16) . . ?
F5 B2 F7 109.97(15) . . ?
F6 B2 F7 108.31(15) . . ?
F5 B2 F8 110.62(15) . . ?
F6 B2 F8 108.81(14) . . ?
F7 B2 F8 109.95(14) . . ?
C2 N1 Cr1 174.63(13) . . ?
C4 N2 Cr1 171.23(13) . . ?
C6 N3 Cr1 172.33(13) . . ?
C8 N4 Cr1 172.12(14) . . ?
C10 N5 Cr1 169.34(13) . . ?
F9 Cr1 N3 91.82(5) . . ?
F9 Cr1 N4 89.84(5) . . ?
N3 Cr1 N4 89.73(5) . . ?
F9 Cr1 N2 90.46(5) . . ?
N3 Cr1 N2 92.85(5) . . ?
N4 Cr1 N2 177.39(5) . . ?
F9 Cr1 N1 91.11(5) . . ?
N3 Cr1 N1 176.35(6) . . ?
N4 Cr1 N1 88.11(5) . . ?
N2 Cr1 N1 89.29(5) . . ?
F9 Cr1 N5 177.89(5) . . ?
N3 Cr1 N5 86.51(5) . . ?
N4 Cr1 N5 91.44(6) . . ?
N2 Cr1 N5 88.34(5) . . ?
N1 Cr1 N5 90.61(6) . . ?

loop_
_geom_bond_atom_site_label_1
_geom_bond_atom_site_label_2
_geom_bond_distance
_geom_bond_site_symmetry_2
_geom_bond_publ_flag
C1 C2 1.448(2) . ?
C1 H1A 0.9800 . ?
C1 H1B 0.9800 . ?
C1 H1C 0.9800 . ?
C2 N1 1.132(2) . ?
C3 C4 1.447(2) . ?
C3 H3A 0.9800 . ?
C3 H3B 0.9800 . ?
C3 H3C 0.9800 . ?
C4 N2 1.140(2) . ?
C5 C6 1.449(2) . ?
C5 H5A 0.9800 . ?
C5 H5B 0.9800 . ?
C5 H5C 0.9800 . ?
C6 N3 1.136(2) . ?
C7 C8 1.446(2) . ?
C7 H7A 0.9800 . ?
C7 H7B 0.9800 . ?
C7 H7C 0.9800 . ?
C8 N4 1.137(2) . ?
C9 C10 1.451(2) . ?
C9 H9A 0.9800 . ?
C9 H9B 0.9800 . ?
C9 H9C 0.9800 . ?
C10 N5 1.137(2) . ?
C11 C12 1.458(3) . ?
C11 H11A 0.9800 . ?
C11 H11B 0.9800 . ?
C11 H11C 0.9800 . ?
C12 N6 1.133(2) . ?
B1 F2 1.383(2) . ?
B1 F3 1.383(2) . ?
B1 F1 1.389(2) . ?
B1 F4 1.395(2) . ?
B2 F5 1.374(2) . ?
B2 F6 1.380(2) . ?
B2 F7 1.380(2) . ?
B2 F8 1.390(2) . ?
N1 Cr1 2.0242(14) . ?
N2 Cr1 2.0136(13) . ?
N3 Cr1 2.0109(14) . ?
N4 Cr1 2.0124(14) . ?
N5 Cr1 2.0555(14) . ?
F9 Cr1 1.8121(9) . ?
